data_4323653
loop_
_publ_author_name
'Achim M\"uller'
'Roberta Sessoli'
'Erich Krickemeyer'
'Hartmut B\"ogge'
'Jochen Meyer'
'Dante Gatteschi'
'Luca Pardi'
'J\"org Westphal'
'Kai Hovemeier'
'Ralf Rohlfing'
'Joachim D\"oring'
'Frank Hellweg'
'Christian Beugholt'
'Marc Schmidtmann'

_publ_section_title
;
 Polyoxovanadates: High-Nuclearity Spin Clusters with Interesting
 Host-Guest Systems and Different Electron Populations. Synthesis, Spin
 Organization, Magnetochemistry, and Spectroscopic Studies
;
_journal_name_full 'Inorganic Chemistry'
_journal_page_first 5239
_journal_page_last 5250
_journal_paper_doi 10.1021/ic9703641
_journal_volume 36
_journal_year 1997
_chemical_formula_sum 'Br H48 K9 N8 O56 V18'
_chemical_formula_weight 2405.19
_chemical_name_systematic
; 
 ? 
;
_space_group_IT_number 130
_symmetry_cell_setting tetragonal
_symmetry_space_group_name_Hall '-P 4a 2ac'
_symmetry_space_group_name_H-M 'P 4/n c c :2'
_atom_sites_solution_hydrogens geom
_atom_sites_solution_primary direct
_atom_sites_solution_secondary difmap
_audit_creation_method SHELXL
_cell_angle_alpha 90.00
_cell_angle_beta 90.00
_cell_angle_gamma 90.00
_cell_formula_units_Z 4
_cell_length_a 13.201(2)
_cell_length_b 13.201(2)
_cell_length_c 36.491(7)
_cell_measurement_reflns_used 28
_cell_measurement_temperature 198(2)
_cell_measurement_theta_max 14.38
_cell_measurement_theta_min 5.72
_cell_volume 6359.2(18)
_computing_structure_refinement 'SHELXL-93 (Sheldrick, 1993)'
_computing_structure_solution 'SHELXS-86 (Sheldrick, 1990)'
_diffrn_ambient_temperature 198(2)
_diffrn_measurement_device R3m/V
_diffrn_measurement_method omega-scan
_diffrn_radiation_monochromator graphite
_diffrn_radiation_source 'fine-focus sealed tube'
_diffrn_radiation_type MoK\a
_diffrn_radiation_wavelength 0.71073
_diffrn_reflns_av_R_equivalents 0.1489
_diffrn_reflns_av_sigmaI/netI 0.1228
_diffrn_reflns_limit_h_max 16
_diffrn_reflns_limit_h_min -1
_diffrn_reflns_limit_k_max 16
_diffrn_reflns_limit_k_min -7
_diffrn_reflns_limit_l_max 46
_diffrn_reflns_limit_l_min 0
_diffrn_reflns_number 7011
_diffrn_reflns_theta_max 27.05
_diffrn_reflns_theta_min 2.18
_diffrn_standards_decay_% 20
_diffrn_standards_interval_count 100
_diffrn_standards_number 3
_exptl_absorpt_coefficient_mu 3.841
_exptl_absorpt_correction_T_max 0.104
_exptl_absorpt_correction_T_min 0.059
_exptl_absorpt_correction_type empirical
_exptl_crystal_colour black
_exptl_crystal_density_diffrn 2.512
_exptl_crystal_F_000 4688
_exptl_crystal_size_max 0.40
_exptl_crystal_size_mid 0.40
_exptl_crystal_size_min 0.30
_refine_diff_density_max 1.251
_refine_diff_density_min -0.683
_refine_diff_density_rms 0.176
_refine_ls_extinction_method none
_refine_ls_goodness_of_fit_all 1.097
_refine_ls_goodness_of_fit_obs 1.198
_refine_ls_matrix_type full
_refine_ls_number_parameters 225
_refine_ls_number_reflns 3482
_refine_ls_number_restraints 0
_refine_ls_restrained_S_all 1.167
_refine_ls_restrained_S_obs 1.198
_refine_ls_R_factor_all 0.1340
_refine_ls_R_factor_obs 0.0751
_refine_ls_shift/esd_max 0.040
_refine_ls_shift/esd_mean 0.006
_refine_ls_structure_factor_coef Fsqd
_refine_ls_weighting_details 'w=1/[\s^2^(Fo^2^)+(0.1000P)^2^+0.0000P] where P=(Fo^2^+2Fc^2^)/3'
_refine_ls_weighting_scheme calc
_refine_ls_wR_factor_all 0.2461
_refine_ls_wR_factor_obs 0.1919
_reflns_number_observed 2075
_reflns_number_total 3505
_reflns_observed_criterion >2sigma(I)
_cod_data_source_file ic9703641_06.cif
_cod_data_source_block vabro_2b
_cod_depositor_comments
;
The following automatic conversions were performed:

'_refine_ls_weighting_scheme' value 'calc
w=1/[\s^2^(Fo^2^)+(0.1000P)^2^+0.0000P] where P=(Fo^2^+2Fc^2^)/3' was
changed to 'calc'. New tag '_refine_ls_weighting_details' was
created. The value of the new tag was set to
'w=1/[\s^2^(Fo^2^)+(0.1000P)^2^+0.0000P] where P=(Fo^2^+2Fc^2^)/3'.

Automatic conversion script
Id: cif_fix_values 3143 2015-03-26 13:38:13Z robertas 
;
_cod_original_sg_symbol_H-M 'P 4/n c c'
_cod_original_formula_sum 'H48 Br K9 N8 O56 V18'
_cod_database_code 4323653

loop_
_symmetry_equiv_pos_as_xyz
'x, y, z'
'-x+1/2, -y+1/2, z'
'-y+1/2, x, z'
'y, -x+1/2, z'
'-x, y+1/2, -z+1/2'
'x+1/2, -y, -z+1/2'
'y+1/2, x+1/2, -z+1/2'
'-y, -x, -z+1/2'
'-x, -y, -z'
'x-1/2, y-1/2, -z'
'y-1/2, -x, -z'
'-y, x-1/2, -z'
'x, -y-1/2, z-1/2'
'-x-1/2, y, z-1/2'
'-y-1/2, -x-1/2, z-1/2'
'y, x, z-1/2'

loop_
_atom_site_aniso_label
_atom_site_aniso_U_11
_atom_site_aniso_U_22
_atom_site_aniso_U_33
_atom_site_aniso_U_23
_atom_site_aniso_U_13
_atom_site_aniso_U_12
Br 0.0396(7) 0.0396(7) 0.0284(9) 0.000 0.000 0.000
V1 0.0307(9) 0.0266(9) 0.0197(7) 0.0029(6) -0.0009(6) 0.0000(6)
V2 0.0294(9) 0.0298(9) 0.0218(7) 0.0025(6) 0.0013(6) -0.0013(7)
V3 0.0343(9) 0.0315(9) 0.0183(7) 0.0048(6) -0.0025(6) 0.0012(7)
V4 0.0290(8) 0.0262(8) 0.0160(6) -0.0020(6) -0.0025(6) -0.0006(6)
V5 0.0379(12) 0.0379(12) 0.0215(15) 0.000 0.000 0.000
V6 0.0422(12) 0.0422(12) 0.0163(14) 0.000 0.000 0.000
O1 0.032(4) 0.033(4) 0.020(3) 0.000(3) 0.005(3) 0.001(3)
O2 0.024(3) 0.029(3) 0.022(3) 0.002(3) -0.001(2) 0.000(3)
O3 0.028(3) 0.029(3) 0.021(3) -0.001(3) -0.003(3) -0.002(3)
O4 0.036(4) 0.045(5) 0.040(4) 0.004(3) 0.005(3) -0.010(3)
O5 0.026(4) 0.025(3) 0.026(3) 0.004(3) 0.000(3) -0.001(2)
O6 0.044(4) 0.050(5) 0.019(3) 0.014(3) -0.004(3) 0.009(3)
O7 0.031(4) 0.037(4) 0.022(3) 0.003(3) -0.003(3) 0.000(3)
O8 0.061(6) 0.061(6) 0.013(6) 0.000 0.000 0.000
O9 0.031(4) 0.041(4) 0.031(3) -0.007(3) -0.005(3) -0.003(3)
O10 0.028(4) 0.030(4) 0.020(3) -0.004(3) -0.002(2) 0.006(3)
O11 0.046(4) 0.026(4) 0.031(3) -0.003(3) 0.000(3) 0.001(3)
O12 0.065(7) 0.065(7) 0.018(6) 0.000 0.000 0.000
K1 0.062(2) 0.062(2) 0.037(2) 0.000 0.000 -0.003(3)
K2 0.193(9) 0.039(3) 0.052(3) 0.008(3) 0.041(5) -0.012(4)
K3 0.089(5) 0.084(5) 0.057(3) -0.029(3) -0.001(3) 0.007(4)
K4 0.159(10) 0.194(12) 0.102(7) -0.053(7) -0.076(7) 0.091(9)
K5 0.124(9) 0.193(12) 0.134(9) 0.033(9) -0.039(8) -0.001(8)
O13 0.055(5) 0.048(5) 0.049(4) -0.011(4) 0.012(4) -0.001(4)
O14 0.191(17) 0.070(10) 0.243(18) -0.054(11) 0.126(15) -0.013(9)
O15 0.133(22) 0.124(21) 0.049(10) 0.019(12) 0.036(13) 0.006(16)
O16 0.304(27) 0.159(17) 0.230(21) -0.125(16) -0.064(19) 0.121(17)

loop_
_atom_site_label
_atom_site_type_symbol
_atom_site_fract_x
_atom_site_fract_y
_atom_site_fract_z
_atom_site_U_iso_or_equiv
_atom_site_thermal_displace_type
_atom_site_occupancy
_atom_site_calc_flag
_atom_site_refinement_flags
_atom_site_disorder_group
Br Br 0.2500 0.2500 0.12829(5) 0.0358(5) Uani 1 d S .
V1 V 0.30586(12) -0.03300(12) 0.12555(4) 0.0257(4) Uani 1 d . .
V2 V 0.08599(12) 0.01451(12) 0.13122(4) 0.0270(4) Uani 1 d . .
V3 V 0.28307(12) 0.05481(13) 0.20035(4) 0.0280(4) Uani 1 d . .
V4 V 0.14104(12) 0.08563(12) 0.05661(4) 0.0237(4) Uani 1 d . .
V5 V 0.2500 0.2500 0.23534(8) 0.0324(8) Uani 1 d S .
V6 V 0.2500 0.2500 0.02241(8) 0.0335(8) Uani 1 d S .
O1 O 0.2011(5) -0.0091(5) 0.1627(2) 0.0282(14) Uani 1 d . .
O2 O 0.1902(4) -0.0070(5) 0.0939(2) 0.0247(13) Uani 1 d . .
O3 O 0.0347(5) 0.1017(5) 0.0928(2) 0.0257(14) Uani 1 d . .
O4 O 0.0144(5) -0.0848(5) 0.1330(2) 0.040(2) Uani 1 d . .
O5 O 0.0286(5) 0.1142(5) 0.1638(2) 0.0259(14) Uani 1 d . .
O6 O 0.2979(5) -0.0309(6) 0.2315(2) 0.038(2) Uani 1 d . .
O7 O 0.1712(5) 0.1388(5) 0.2170(2) 0.0301(15) Uani 1 d . .
O8 O 0.2500 0.2500 0.2797(3) 0.045(4) Uani 1 d S .
O9 O 0.0944(5) 0.0148(5) 0.0248(2) 0.034(2) Uani 1 d . .
O10 O 0.2768(5) 0.1164(5) 0.04099(15) 0.0258(14) Uani 1 d . .
O11 O 0.3311(6) -0.1538(5) 0.1246(2) 0.034(2) Uani 1 d . .
O12 O 0.2500 0.2500 -0.0226(3) 0.049(4) Uani 1 d S .
K1 K 0.2500 -0.2500 0.2500 0.0535(14) Uani 1 d S .
K2 K 0.3653(7) -0.2950(5) 0.0710(2) 0.095(3) Uani 0.50 d P .
K3 K 0.3222(6) 0.0263(6) -0.0291(2) 0.077(2) Uani 0.50 d P .
K4 K 0.3785(9) 0.0029(10) 0.3018(3) 0.151(5) Uani 0.50 d P .
K5 K 0.4753(9) 0.0927(10) 0.2765(3) 0.150(5) Uani 0.50 d P .
O13 O 0.3588(6) -0.2939(6) 0.1870(2) 0.051(2) Uani 1 d . .
O14 O 0.4750(13) 0.1257(10) -0.0614(5) 0.168(8) Uani 1 d . .
O15 O 0.3046(19) 0.1423(19) -0.0867(5) 0.102(8) Uani 0.50 d P .
O16 O 0.3176(18) -0.1120(15) 0.0212(6) 0.231(12) Uani 1 d . .
N1 N -0.1108(13) -0.2414(15) 0.1559(5) 0.076(5) Uiso 0.70 d P .
N2 N -0.0759(17) -0.2708(17) 0.1348(5) 0.091(6) Uiso 0.70 d P .

loop_
_atom_type_symbol
_atom_type_description
_atom_type_scat_dispersion_real
_atom_type_scat_dispersion_imag
_atom_type_scat_source
N N 0.0061 0.0033 'International Tables Vol C Tables 4.2.6.8 and 6.1.1.4'
H H 0.0000 0.0000 'International Tables Vol C Tables 4.2.6.8 and 6.1.1.4'
O O 0.0106 0.0060 'International Tables Vol C Tables 4.2.6.8 and 6.1.1.4'
K K 0.2009 0.2494 'International Tables Vol C Tables 4.2.6.8 and 6.1.1.4'
V V 0.3005 0.5294 'International Tables Vol C Tables 4.2.6.8 and 6.1.1.4'
Br Br -0.2901 2.4595 'International Tables Vol C Tables 4.2.6.8 and 6.1.1.4'

loop_
_geom_angle_atom_site_label_1
_geom_angle_atom_site_label_2
_geom_angle_atom_site_label_3
_geom_angle
_geom_angle_site_symmetry_1
_geom_angle_site_symmetry_3
_geom_angle_publ_flag
O11 V1 O3 108.1(3) . 3 ?
O11 V1 O5 108.5(3) . 3 ?
O3 V1 O5 84.6(3) 3 3 ?
O11 V1 O2 108.6(3) . . ?
O3 V1 O2 92.7(3) 3 . ?
O5 V1 O2 141.7(3) 3 . ?
O11 V1 O1 108.5(3) . . ?
O3 V1 O1 143.1(3) 3 . ?
O5 V1 O1 79.6(3) 3 . ?
O2 V1 O1 80.1(3) . . ?
O11 V1 V2 111.8(3) . 3 ?
O3 V1 V2 42.6(2) 3 3 ?
O5 V1 V2 42.3(2) 3 3 ?
O2 V1 V2 126.8(2) . 3 ?
O1 V1 V2 116.6(2) . 3 ?
O11 V1 V2 114.0(3) . . ?
O3 V1 V2 124.2(2) 3 . ?
O5 V1 V2 113.2(2) 3 . ?
O2 V1 V2 40.4(2) . . ?
O1 V1 V2 39.7(2) . . ?
V2 V1 V2 133.60(8) 3 . ?
O11 V1 V3 114.9(2) . . ?
O3 V1 V3 116.8(2) 3 . ?
O5 V1 V3 39.6(2) 3 . ?
O2 V1 V3 113.3(2) . . ?
O1 V1 V3 40.0(2) . . ?
V2 V1 V3 78.66(6) 3 . ?
V2 V1 V3 75.88(6) . . ?
O11 V1 K2 61.4(3) . 2_545 ?
O3 V1 K2 109.3(2) 3 2_545 ?
O5 V1 K2 164.4(2) 3 2_545 ?
O2 V1 K2 47.3(2) . 2_545 ?
O1 V1 K2 92.2(2) . 2_545 ?
V2 V1 K2 150.25(15) 3 2_545 ?
V2 V1 K2 65.11(15) . 2_545 ?
V3 V1 K2 131.06(15) . 2_545 ?
O11 V1 K4 65.5(3) . 7_545 ?
O3 V1 K4 98.0(3) 3 7_545 ?
O5 V1 K4 43.0(3) 3 7_545 ?
O2 V1 K4 169.0(3) . 7_545 ?
O1 V1 K4 92.8(2) . 7_545 ?
V2 V1 K4 63.9(2) 3 7_545 ?
V2 V1 K4 131.9(2) . 7_545 ?
V3 V1 K4 63.9(2) . 7_545 ?
K2 V1 K4 125.4(2) 2_545 7_545 ?
O11 V1 K2 28.0(2) . . ?
O3 V1 K2 88.2(2) 3 . ?
O5 V1 K2 127.3(2) 3 . ?
O2 V1 K2 90.6(2) . . ?
O1 V1 K2 127.6(2) . . ?
V2 V1 K2 110.09(14) 3 . ?
V2 V1 K2 113.67(15) . . ?
V3 V1 K2 142.97(10) . . ?
K2 V1 K2 49.1(3) 2_545 . ?
K4 V1 K2 87.1(2) 7_545 . ?
O4 V2 O5 107.4(3) . . ?
O4 V2 O1 107.8(3) . . ?
O5 V2 O1 93.1(3) . . ?
O4 V2 O3 107.8(3) . . ?
O5 V2 O3 84.5(3) . . ?
O1 V2 O3 143.3(3) . . ?
O4 V2 O2 108.7(3) . . ?
O5 V2 O2 143.6(3) . . ?
O1 V2 O2 80.6(2) . . ?
O3 V2 O2 80.1(3) . . ?
O4 V2 V1 110.8(3) . 4 ?
O5 V2 V1 42.3(2) . 4 ?
O1 V2 V1 127.7(2) . 4 ?
O3 V2 V1 42.3(2) . 4 ?
O2 V2 V1 117.2(2) . 4 ?
O4 V2 V4 115.8(3) . . ?
O5 V2 V4 116.4(2) . . ?
O1 V2 V4 113.8(2) . . ?
O3 V2 V4 40.0(2) . . ?
O2 V2 V4 40.2(2) . . ?
V1 V2 V4 78.78(6) 4 . ?
O4 V2 V1 113.7(3) . . ?
O5 V2 V1 124.8(2) . . ?
O1 V2 V1 40.5(2) . . ?
O3 V2 V1 114.6(2) . . ?
O2 V2 V1 40.1(2) . . ?
V1 V2 V1 135.01(8) 4 . ?
V4 V2 V1 76.37(6) . . ?
O4 V2 K4 59.2(3) . 6_455 ?
O5 V2 K4 48.7(3) . 6_455 ?
O1 V2 K4 100.5(3) . 6_455 ?
O3 V2 K4 105.0(3) . 6_455 ?
O2 V2 K4 167.7(3) . 6_455 ?
V1 V2 K4 71.9(2) 4 6_455 ?
V4 V2 K4 144.2(2) . 6_455 ?
V1 V2 K4 139.4(2) . 6_455 ?
O4 V2 K2 59.3(3) . 2_545 ?
O5 V2 K2 166.1(2) . 2_545 ?
O1 V2 K2 95.2(2) . 2_545 ?
O3 V2 K2 95.5(2) . 2_545 ?
O2 V2 K2 49.4(2) . 2_545 ?
V1 V2 K2 134.84(12) 4 2_545 ?
V4 V2 K2 70.13(12) . 2_545 ?
V1 V2 K2 67.9(2) . 2_545 ?
K4 V2 K2 118.4(2) 6_455 2_545 ?
O4 V2 K5 57.2(3) . 6_455 ?
O5 V2 K5 64.7(3) . 6_455 ?
O1 V2 K5 74.1(2) . 6_455 ?
O3 V2 K5 134.7(3) . 6_455 ?
O2 V2 K5 143.6(3) . 6_455 ?
V1 V2 K5 99.0(2) 4 6_455 ?
V4 V2 K5 171.6(2) . 6_455 ?
V1 V2 K5 110.2(2) . 6_455 ?
K4 V2 K5 29.8(3) 6_455 6_455 ?
K2 V2 K5 107.0(2) 2_545 6_455 ?
O6 V3 O5 105.9(3) . 3 ?
O6 V3 O7 105.8(3) . . ?
O5 V3 O7 148.2(3) 3 . ?
O6 V3 O1 105.1(3) . . ?
O5 V3 O1 79.9(3) 3 . ?
O7 V3 O1 92.6(3) . . ?
O6 V3 O7 105.6(3) . 3 ?
O5 V3 O7 89.1(3) 3 3 ?
O7 V3 O7 81.7(4) . 3 ?
O1 V3 O7 149.1(3) . 3 ?
O6 V3 V5 109.3(3) . . ?
O5 V3 V5 124.5(2) 3 . ?
O7 V3 V5 40.9(2) . . ?
O1 V3 V5 127.7(2) . . ?
O7 V3 V5 40.9(2) 3 . ?
O6 V3 V1 111.0(3) . . ?
O5 V3 V1 39.4(2) 3 . ?
O7 V3 V1 125.7(2) . . ?
O1 V3 V1 40.4(2) . . ?
O7 V3 V1 122.6(2) 3 . ?
V5 V3 V1 139.61(8) . . ?
O6 V3 K4 58.8(3) . 7_545 ?
O5 V3 K4 47.6(2) 3 7_545 ?
O7 V3 K4 163.0(2) . 7_545 ?
O1 V3 K4 98.5(3) . 7_545 ?
O7 V3 K4 95.0(3) 3 7_545 ?
V5 V3 K4 132.9(2) . 7_545 ?
V1 V3 K4 70.0(2) . 7_545 ?
O6 V3 K5 59.2(3) . 4 ?
O5 V3 K5 163.3(3) 3 4 ?
O7 V3 K5 47.4(3) . 4 ?
O1 V3 K5 96.0(3) . 4 ?
O7 V3 K5 101.9(3) 3 4 ?
V5 V3 K5 70.7(2) . 4 ?
V1 V3 K5 134.6(2) . 4 ?
K4 V3 K5 118.0(2) 7_545 4 ?
O6 V3 K5 59.8(3) . . ?
O5 V3 K5 93.4(3) 3 . ?
O7 V3 K5 101.8(3) . . ?
O1 V3 K5 161.4(3) . . ?
O7 V3 K5 46.7(3) 3 . ?
V5 V3 K5 70.3(2) . . ?
V1 V3 K5 130.8(2) . . ?
K4 V3 K5 65.0(3) 7_545 . ?
K5 V3 K5 85.4(3) 4 . ?
O6 V3 K4 35.4(3) . . ?
O5 V3 K4 113.0(2) 3 . ?
O7 V3 K4 92.8(2) . . ?
O1 V3 K4 139.6(3) . . ?
O7 V3 K4 71.2(3) 3 . ?
V5 V3 K4 77.9(2) . . ?
V1 V3 K4 139.0(2) . . ?
K4 V3 K4 70.4(3) 7_545 . ?
K5 V3 K4 60.4(3) 4 . ?
K5 V3 K4 29.3(3) . . ?
O9 V4 O10 105.4(3) . . ?
O9 V4 O10 105.6(3) . 4 ?
O10 V4 O10 82.6(4) . 4 ?
O9 V4 O3 106.1(3) . . ?
O10 V4 O3 148.6(3) . . ?
O10 V4 O3 88.6(3) 4 . ?
O9 V4 O2 105.5(3) . . ?
O10 V4 O2 91.7(3) . . ?
O10 V4 O2 148.9(3) 4 . ?
O3 V4 O2 80.4(2) . . ?
O9 V4 V6 108.4(3) . . ?
O10 V4 V6 41.3(2) . . ?
O10 V4 V6 41.4(2) 4 . ?
O3 V4 V6 125.0(2) . . ?
O2 V4 V6 127.6(2) . . ?
O9 V4 V2 112.5(3) . . ?
O10 V4 V2 124.5(2) . . ?
O10 V4 V2 121.8(2) 4 . ?
O3 V4 V2 39.9(2) . . ?
O2 V4 V2 40.5(2) . . ?
V6 V4 V2 139.09(8) . . ?
O9 V4 K3 54.8(3) . 4 ?
O10 V4 K3 93.5(2) . 4 ?
O10 V4 K3 50.9(2) 4 4 ?
O3 V4 K3 104.2(2) . 4 ?
O2 V4 K3 160.2(2) . 4 ?
V6 V4 K3 65.75(13) . 4 ?
V2 V4 K3 141.49(13) . 4 ?
O9 V4 K2 61.0(3) . 2_545 ?
O10 V4 K2 105.6(2) . 2_545 ?
O10 V4 K2 165.4(2) 4 2_545 ?
O3 V4 K2 90.0(2) . 2_545 ?
O2 V4 K2 44.6(2) . 2_545 ?
V6 V4 K2 144.5(2) . 2_545 ?
V2 V4 K2 63.71(11) . 2_545 ?
K3 V4 K2 115.7(2) 4 2_545 ?
O9 V4 K3 63.5(3) . . ?
O10 V4 K3 41.9(2) . . ?
O10 V4 K3 93.1(2) 4 . ?
O3 V4 K3 169.5(2) . . ?
O2 V4 K3 102.9(2) . . ?
V6 V4 K3 60.85(12) . . ?
V2 V4 K3 142.97(12) . . ?
K3 V4 K3 69.4(2) 4 . ?
K2 V4 K3 85.7(2) 2_545 . ?
O8 V5 O7 110.5(2) . . ?
O8 V5 O7 110.5(2) . 2 ?
O7 V5 O7 139.1(4) . 2 ?
O8 V5 O7 110.5(2) . 3 ?
O7 V5 O7 82.99(13) . 3 ?
O7 V5 O7 82.99(12) 2 3 ?
O8 V5 O7 110.5(2) . 4 ?
O7 V5 O7 82.99(13) . 4 ?
O7 V5 O7 82.99(13) 2 4 ?
O7 V5 O7 139.1(4) 3 4 ?
O8 V5 V3 116.04(6) . 4 ?
O7 V5 V3 41.6(2) . 4 ?
O7 V5 V3 116.2(2) 2 4 ?
O7 V5 V3 116.3(2) 3 4 ?
O7 V5 V3 41.5(2) 4 4 ?
O8 V5 V3 116.04(6) . 3 ?
O7 V5 V3 116.2(2) . 3 ?
O7 V5 V3 41.6(2) 2 3 ?
O7 V5 V3 41.5(2) 3 3 ?
O7 V5 V3 116.3(2) 4 3 ?
V3 V5 V3 127.92(12) 4 3 ?
O8 V5 V3 116.04(6) . 2 ?
O7 V5 V3 116.3(2) . 2 ?
O7 V5 V3 41.5(2) 2 2 ?
O7 V5 V3 116.2(2) 3 2 ?
O7 V5 V3 41.6(2) 4 2 ?
V3 V5 V3 78.89(5) 4 2 ?
V3 V5 V3 78.89(5) 3 2 ?
O8 V5 V3 116.04(6) . . ?
O7 V5 V3 41.5(2) . . ?
O7 V5 V3 116.3(2) 2 . ?
O7 V5 V3 41.6(2) 3 . ?
O7 V5 V3 116.2(2) 4 . ?
V3 V5 V3 78.89(5) 4 . ?
V3 V5 V3 78.89(5) 3 . ?
V3 V5 V3 127.92(12) 2 . ?
O8 V5 K5 67.5(2) . 3 ?
O7 V5 K5 177.9(3) . 3 ?
O7 V5 K5 42.9(3) 2 3 ?
O7 V5 K5 98.0(3) 3 3 ?
O7 V5 K5 97.3(3) 4 3 ?
V3 V5 K5 138.6(2) 4 3 ?
V3 V5 K5 65.5(2) 3 3 ?
V3 V5 K5 64.9(2) 2 3 ?
V3 V5 K5 139.4(2) . 3 ?
O8 V5 K5 67.5(2) . . ?
O7 V5 K5 98.0(3) . . ?
O7 V5 K5 97.3(3) 2 . ?
O7 V5 K5 42.9(3) 3 . ?
O7 V5 K5 177.9(3) 4 . ?
V3 V5 K5 139.4(2) 4 . ?
V3 V5 K5 64.9(2) 3 . ?
V3 V5 K5 138.6(2) 2 . ?
V3 V5 K5 65.5(2) . . ?
K5 V5 K5 81.59(14) 3 . ?
O8 V5 K5 67.5(2) . 4 ?
O7 V5 K5 42.9(3) . 4 ?
O7 V5 K5 177.9(3) 2 4 ?
O7 V5 K5 97.3(3) 3 4 ?
O7 V5 K5 98.0(3) 4 4 ?
V3 V5 K5 65.5(2) 4 4 ?
V3 V5 K5 138.6(2) 3 4 ?
V3 V5 K5 139.4(2) 2 4 ?
V3 V5 K5 64.9(2) . 4 ?
K5 V5 K5 135.0(4) 3 4 ?
K5 V5 K5 81.59(14) . 4 ?
O12 V6 O10 110.6(2) . 3 ?
O12 V6 O10 110.6(2) . 2 ?
O10 V6 O10 82.86(12) 3 2 ?
O12 V6 O10 110.6(2) . . ?
O10 V6 O10 82.86(12) 3 . ?
O10 V6 O10 138.7(4) 2 . ?
O12 V6 O10 110.6(2) . 4 ?
O10 V6 O10 138.7(4) 3 4 ?
O10 V6 O10 82.86(12) 2 4 ?
O10 V6 O10 82.86(12) . 4 ?
O12 V6 V4 115.62(6) . 3 ?
O10 V6 V4 41.4(2) 3 3 ?
O10 V6 V4 116.3(2) 2 3 ?
O10 V6 V4 41.6(2) . 3 ?
O10 V6 V4 116.4(2) 4 3 ?
O12 V6 V4 115.62(6) . 2 ?
O10 V6 V4 41.6(2) 3 2 ?
O10 V6 V4 41.4(2) 2 2 ?
O10 V6 V4 116.4(2) . 2 ?
O10 V6 V4 116.3(2) 4 2 ?
V4 V6 V4 79.23(5) 3 2 ?
O12 V6 V4 115.62(6) . . ?
O10 V6 V4 116.3(2) 3 . ?
O10 V6 V4 116.4(2) 2 . ?
O10 V6 V4 41.4(2) . . ?
O10 V6 V4 41.6(2) 4 . ?
V4 V6 V4 79.23(5) 3 . ?
V4 V6 V4 128.77(12) 2 . ?
O12 V6 V4 115.62(6) . 4 ?
O10 V6 V4 116.4(2) 3 4 ?
O10 V6 V4 41.6(2) 2 4 ?
O10 V6 V4 116.3(2) . 4 ?
O10 V6 V4 41.4(2) 4 4 ?
V4 V6 V4 128.77(12) 3 4 ?
V4 V6 V4 79.23(5) 2 4 ?
V4 V6 V4 79.23(5) . 4 ?
O12 V6 K3 58.80(12) . . ?
O10 V6 K3 95.2(2) 3 . ?
O10 V6 K3 167.9(2) 2 . ?
O10 V6 K3 52.2(2) . . ?
O10 V6 K3 105.9(2) 4 . ?
V4 V6 K3 67.72(12) 3 . ?
V4 V6 K3 134.82(13) 2 . ?
V4 V6 K3 75.11(13) . . ?
V4 V6 K3 145.79(13) 4 . ?
O12 V6 K3 58.80(12) . 4 ?
O10 V6 K3 167.9(2) 3 4 ?
O10 V6 K3 105.9(2) 2 4 ?
O10 V6 K3 95.2(2) . 4 ?
O10 V6 K3 52.2(2) 4 4 ?
V4 V6 K3 134.82(13) 3 4 ?
V4 V6 K3 145.79(13) 2 4 ?
V4 V6 K3 67.72(12) . 4 ?
V4 V6 K3 75.11(13) 4 4 ?
K3 V6 K3 74.44(11) . 4 ?
O12 V6 K3 58.80(12) . 3 ?
O10 V6 K3 52.2(2) 3 3 ?
O10 V6 K3 95.2(2) 2 3 ?
O10 V6 K3 105.9(2) . 3 ?
O10 V6 K3 167.9(2) 4 3 ?
V4 V6 K3 75.11(13) 3 3 ?
V4 V6 K3 67.72(12) 2 3 ?
V4 V6 K3 145.79(13) . 3 ?
V4 V6 K3 134.82(13) 4 3 ?
K3 V6 K3 74.44(11) . 3 ?
K3 V6 K3 117.6(2) 4 3 ?
V2 O1 V3 142.1(4) . . ?
V2 O1 V1 99.8(3) . . ?
V3 O1 V1 99.6(3) . . ?
V4 O2 V1 142.1(3) . . ?
V4 O2 V2 99.3(3) . . ?
V1 O2 V2 99.4(3) . . ?
V4 O2 K2 106.7(3) . 2_545 ?
V1 O2 K2 102.4(3) . 2_545 ?
V2 O2 K2 99.0(3) . 2_545 ?
V1 O3 V2 95.1(3) 4 . ?
V1 O3 V4 145.8(4) 4 . ?
V2 O3 V4 100.1(3) . . ?
V2 O4 K4 94.8(4) . 6_455 ?
V2 O4 K2 94.8(3) . 2_545 ?
K4 O4 K2 169.9(4) 6_455 2_545 ?
V2 O4 K5 98.9(4) . 6_455 ?
K4 O4 K5 35.1(3) 6_455 6_455 ?
K2 O4 K5 139.7(3) 2_545 6_455 ?
V2 O5 V1 95.4(3) . 4 ?
V2 O5 V3 146.4(3) . 4 ?
V1 O5 V3 101.0(3) 4 4 ?
V2 O5 K4 100.2(3) . 6_455 ?
V1 O5 K4 109.1(4) 4 6_455 ?
V3 O5 K4 101.8(3) 4 6_455 ?
V3 O6 K4 125.2(5) . . ?
V3 O6 K1 143.0(4) . . ?
K4 O6 K1 91.5(3) . . ?
V3 O6 K4 95.6(3) . 7_545 ?
K4 O6 K4 94.9(4) . 7_545 ?
K1 O6 K4 84.5(3) . 7_545 ?
V3 O6 K5 95.5(3) . 4 ?
K4 O6 K5 79.5(4) . 4 ?
K1 O6 K5 85.9(3) . 4 ?
K4 O6 K5 168.9(3) 7_545 4 ?
V3 O6 K5 95.2(4) . . ?
K4 O6 K5 36.6(4) . . ?
K1 O6 K5 120.6(3) . . ?
K4 O6 K5 76.9(4) 7_545 . ?
K5 O6 K5 103.2(5) 4 . ?
V5 O7 V3 97.7(3) . . ?
V5 O7 V3 97.6(3) . 4 ?
V3 O7 V3 143.6(3) . 4 ?
V5 O7 K5 109.6(4) . 4 ?
V3 O7 K5 102.3(4) . 4 ?
V3 O7 K5 103.4(4) 4 4 ?
V4 O9 K3 131.0(4) . 12 ?
V4 O9 K3 99.6(3) . 4 ?
K3 O9 K3 118.3(2) 12 4 ?
V4 O9 K2 94.5(3) . 2_545 ?
K3 O9 K2 48.3(2) 12 2_545 ?
K3 O9 K2 165.6(3) 4 2_545 ?
V6 O10 V4 97.3(3) . . ?
V6 O10 V4 97.0(3) . 3 ?
V4 O10 V4 145.5(3) . 3 ?
V6 O10 K3 96.0(3) . . ?
V4 O10 K3 111.7(3) . . ?
V4 O10 K3 97.8(3) 3 . ?
V1 O11 K2 135.7(4) . . ?
V1 O11 K2 93.0(3) . 2_545 ?
K2 O11 K2 64.5(4) . 2_545 ?
V6 O12 K3 94.4(3) . 3 ?
V6 O12 K3 94.4(3) . 4 ?
K3 O12 K3 171.3(5) 3 4 ?
V6 O12 K3 94.4(3) . . ?
K3 O12 K3 89.67(4) 3 . ?
K3 O12 K3 89.67(4) 4 . ?
V6 O12 K3 94.4(3) . 2 ?
K3 O12 K3 89.67(4) 3 2 ?
K3 O12 K3 89.67(4) 4 2 ?
K3 O12 K3 171.3(5) . 2 ?
O13 K1 O13 68.0(3) 2_545 . ?
O13 K1 O13 118.1(3) 2_545 7_545 ?
O13 K1 O13 154.7(3) . 7_545 ?
O13 K1 O13 154.7(3) 2_545 8 ?
O13 K1 O13 118.1(3) . 8 ?
O13 K1 O13 68.0(3) 7_545 8 ?
O13 K1 O6 84.6(2) 2_545 2_545 ?
O13 K1 O6 74.0(2) . 2_545 ?
O13 K1 O6 129.4(2) 7_545 2_545 ?
O13 K1 O6 74.6(2) 8 2_545 ?
O13 K1 O6 129.4(2) 2_545 7_545 ?
O13 K1 O6 74.6(2) . 7_545 ?
O13 K1 O6 84.6(2) 7_545 7_545 ?
O13 K1 O6 74.0(2) 8 7_545 ?
O6 K1 O6 116.5(3) 2_545 7_545 ?
O13 K1 O6 74.0(2) 2_545 . ?
O13 K1 O6 84.6(2) . . ?
O13 K1 O6 74.6(2) 7_545 . ?
O13 K1 O6 129.4(2) 8 . ?
O6 K1 O6 154.3(2) 2_545 . ?
O6 K1 O6 69.7(2) 7_545 . ?
O13 K1 O6 74.6(2) 2_545 8 ?
O13 K1 O6 129.4(2) . 8 ?
O13 K1 O6 74.0(2) 7_545 8 ?
O13 K1 O6 84.6(2) 8 8 ?
O6 K1 O6 69.7(2) 2_545 8 ?
O6 K1 O6 154.3(2) 7_545 8 ?
O6 K1 O6 116.5(3) . 8 ?
O13 K1 K4 45.4(2) 2_545 8 ?
O13 K1 K4 87.4(2) . 8 ?
O13 K1 K4 114.6(2) 7_545 8 ?
O13 K1 K4 109.3(2) 8 8 ?
O6 K1 K4 49.4(2) 2_545 8 ?
O6 K1 K4 160.5(2) 7_545 8 ?
O6 K1 K4 116.8(2) . 8 ?
O6 K1 K4 42.1(2) 8 8 ?
O13 K1 K4 114.6(2) 2_545 . ?
O13 K1 K4 109.3(2) . . ?
O13 K1 K4 45.4(2) 7_545 . ?
O13 K1 K4 87.4(2) 8 . ?
O6 K1 K4 160.5(2) 2_545 . ?
O6 K1 K4 49.4(2) 7_545 . ?
O6 K1 K4 42.1(2) . . ?
O6 K1 K4 116.8(2) 8 . ?
K4 K1 K4 147.9(3) 8 . ?
O13 K1 K4 87.4(2) 2_545 7_545 ?
O13 K1 K4 45.4(2) . 7_545 ?
O13 K1 K4 109.3(2) 7_545 7_545 ?
O13 K1 K4 114.6(2) 8 7_545 ?
O6 K1 K4 116.8(2) 2_545 7_545 ?
O6 K1 K4 42.1(2) 7_545 7_545 ?
O6 K1 K4 49.4(2) . 7_545 ?
O6 K1 K4 160.5(2) 8 7_545 ?
K4 K1 K4 126.4(4) 8 7_545 ?
K4 K1 K4 63.9(4) . 7_545 ?
O13 K1 K4 109.3(2) 2_545 2_545 ?
O13 K1 K4 114.6(2) . 2_545 ?
O13 K1 K4 87.4(2) 7_545 2_545 ?
O13 K1 K4 45.4(2) 8 2_545 ?
O6 K1 K4 42.1(2) 2_545 2_545 ?
O6 K1 K4 116.8(2) 7_545 2_545 ?
O6 K1 K4 160.5(2) . 2_545 ?
O6 K1 K4 49.4(2) 8 2_545 ?
K4 K1 K4 63.9(4) 8 2_545 ?
K4 K1 K4 126.4(4) . 2_545 ?
K4 K1 K4 147.9(3) 7_545 2_545 ?
K3 K2 O11 129.7(4) 11_655 . ?
K3 K2 O2 104.6(3) 11_655 2_545 ?
O11 K2 O2 112.0(3) . 2_545 ?
K3 K2 O16 86.0(5) 11_655 . ?
O11 K2 O16 81.6(4) . . ?
O2 K2 O16 147.2(6) 2_545 . ?
K3 K2 O14 58.9(3) 11_655 9_655 ?
O11 K2 O14 72.6(3) . 9_655 ?
O2 K2 O14 151.0(5) 2_545 9_655 ?
O16 K2 O14 60.4(6) . 9_655 ?
K3 K2 O4 86.7(3) 11_655 2_545 ?
O11 K2 O4 85.1(3) . 2_545 ?
O2 K2 O4 57.4(2) 2_545 2_545 ?
O16 K2 O4 155.4(5) . 2_545 ?
O14 K2 O4 95.8(5) 9_655 2_545 ?
K3 K2 O16 102.8(4) 11_655 2_545 ?
O11 K2 O16 122.1(5) . 2_545 ?
O2 K2 O16 68.1(3) 2_545 2_545 ?
O16 K2 O16 79.3(6) . 2_545 ?
O14 K2 O16 135.5(5) 9_655 2_545 ?
O4 K2 O16 125.3(3) 2_545 2_545 ?
K3 K2 K2 143.0(2) 11_655 2_545 ?
O11 K2 K2 66.3(2) . 2_545 ?
O2 K2 K2 95.4(4) 2_545 2_545 ?
O16 K2 K2 61.7(5) . 2_545 ?
O14 K2 K2 111.8(4) 9_655 2_545 ?
O4 K2 K2 130.2(2) 2_545 2_545 ?
O16 K2 K2 56.4(4) 2_545 2_545 ?
K3 K2 O11 160.4(3) 11_655 2_545 ?
O11 K2 O11 65.7(3) . 2_545 ?
O2 K2 O11 55.8(2) 2_545 2_545 ?
O16 K2 O11 110.3(6) . 2_545 ?
O14 K2 O11 138.3(3) 9_655 2_545 ?
O4 K2 O11 82.6(2) 2_545 2_545 ?
O16 K2 O11 70.9(4) 2_545 2_545 ?
K2 K2 O11 49.1(2) 2_545 2_545 ?
K3 K2 O16 48.9(4) 11_655 11_655 ?
O11 K2 O16 141.5(5) . 11_655 ?
O2 K2 O16 103.5(4) 2_545 11_655 ?
O16 K2 O16 60.2(5) . 11_655 ?
O14 K2 O16 83.7(5) 9_655 11_655 ?
O4 K2 O16 128.1(5) 2_545 11_655 ?
O16 K2 O16 58.6(4) 2_545 11_655 ?
K2 K2 O16 96.5(5) 2_545 11_655 ?
O11 K2 O16 129.5(4) 2_545 11_655 ?
K3 K2 O9 58.1(2) 11_655 2_545 ?
O11 K2 O9 164.0(3) . 2_545 ?
O2 K2 O9 53.2(2) 2_545 2_545 ?
O16 K2 O9 114.1(4) . 2_545 ?
O14 K2 O9 117.0(4) 9_655 2_545 ?
O4 K2 O9 81.3(2) 2_545 2_545 ?
O16 K2 O9 61.2(3) 2_545 2_545 ?
K2 K2 O9 117.2(3) 2_545 2_545 ?
O11 K2 O9 103.9(2) 2_545 2_545 ?
O16 K2 O9 54.5(5) 11_655 2_545 ?
K3 K2 V2 95.6(3) 11_655 2_545 ?
O11 K2 V2 98.0(2) . 2_545 ?
O2 K2 V2 31.55(14) 2_545 2_545 ?
O16 K2 V2 178.2(6) . 2_545 ?
O14 K2 V2 121.1(5) 9_655 2_545 ?
O4 K2 V2 25.89(14) 2_545 2_545 ?
O16 K2 V2 99.5(3) 2_545 2_545 ?
K2 K2 V2 116.6(3) 2_545 2_545 ?
O11 K2 V2 68.0(2) 2_545 2_545 ?
O16 K2 V2 120.4(5) 11_655 2_545 ?
O9 K2 V2 66.3(2) 2_545 2_545 ?
O16 K3 O15 169.1(8) . . ?
O16 K3 K2 80.8(4) . 12 ?
O15 K3 K2 89.6(6) . 12 ?
O16 K3 O14 132.4(7) . . ?
O15 K3 O14 54.9(7) . . ?
K2 K3 O14 104.0(4) 12 . ?
O16 K3 O14 105.5(7) . 4 ?
O15 K3 O14 65.8(8) . 4 ?
K2 K3 O14 68.4(4) 12 4 ?
O14 K3 O14 120.4(10) . 4 ?
O16 K3 O10 70.0(4) . . ?
O15 K3 O10 117.0(6) . . ?
K2 K3 O10 144.8(4) 12 . ?
O14 K3 O10 110.2(4) . . ?
O14 K3 O10 100.4(4) 4 . ?
O16 K3 O9 67.0(5) . 11_655 ?
O15 K3 O9 115.3(6) . 11_655 ?
K2 K3 O9 73.6(3) 12 11_655 ?
O14 K3 O9 69.2(5) . 11_655 ?
O14 K3 O9 142.0(4) 4 11_655 ?
O10 K3 O9 110.4(3) . 11_655 ?
O16 K3 O9 76.6(5) . 3 ?
O15 K3 O9 114.2(7) . 3 ?
K2 K3 O9 134.9(3) 12 3 ?
O14 K3 O9 66.9(5) . 3 ?
O14 K3 O9 155.6(4) 4 3 ?
O10 K3 O9 56.9(2) . 3 ?
O9 K3 O9 61.7(2) 11_655 3 ?
O16 K3 O12 127.5(5) . . ?
O15 K3 O12 58.5(6) . . ?
K2 K3 O12 139.9(4) 12 . ?
O14 K3 O12 78.4(4) . . ?
O14 K3 O12 76.0(4) 4 . ?
O10 K3 O12 58.5(3) . . ?
O9 K3 O12 139.3(3) 11_655 . ?
O9 K3 O12 83.5(2) 3 . ?
O16 K3 V6 101.6(4) . . ?
O15 K3 V6 85.2(5) . . ?
K2 K3 V6 156.7(3) 12 . ?
O14 K3 V6 91.6(3) . . ?
O14 K3 V6 88.9(4) 4 . ?
O10 K3 V6 31.82(14) . . ?
O9 K3 V6 128.8(2) 11_655 . ?
O9 K3 V6 67.2(2) 3 . ?
O12 K3 V6 26.8(2) . . ?
O16 K3 V4 72.3(4) . 3 ?
O15 K3 V4 118.2(6) . 3 ?
K2 K3 V4 150.2(3) 12 3 ?
O14 K3 V4 85.6(4) . 3 ?
O14 K3 V4 130.9(4) 4 3 ?
O10 K3 V4 31.31(14) . 3 ?
O9 K3 V4 83.9(2) 11_655 3 ?
O9 K3 V4 25.58(13) 3 3 ?
O12 K3 V4 69.3(2) . 3 ?
V6 K3 V4 46.53(8) . 3 ?
O16 K3 V4 64.6(4) . . ?
O15 K3 V4 117.4(5) . . ?
K2 K3 V4 121.8(3) 12 . ?
O14 K3 V4 134.1(3) . . ?
O14 K3 V4 77.4(4) 4 . ?
O10 K3 V4 26.45(14) . . ?
O9 K3 V4 124.6(2) 11_655 . ?
O9 K3 V4 82.0(2) 3 . ?
O12 K3 V4 64.7(2) . . ?
V6 K3 V4 44.04(8) . . ?
V4 K3 V4 56.97(9) 3 . ?
K5 K4 N1 112.0(8) . 8 ?
K5 K4 O5 94.8(6) . 6 ?
N1 K4 O5 119.7(5) 8 6 ?
K5 K4 O6 85.0(5) . . ?
N1 K4 O6 110.0(5) 8 . ?
O5 K4 O6 125.9(4) 6 . ?
K5 K4 N2 119.7(8) . 8 ?
N1 K4 N2 19.8(5) 8 8 ?
O5 K4 N2 100.0(5) 6 8 ?
O6 K4 N2 126.8(6) . 8 ?
K5 K4 O13 159.7(5) . 7_545 ?
N1 K4 O13 75.8(5) 8 7_545 ?
O5 K4 O13 97.2(5) 6 7_545 ?
O6 K4 O13 74.7(4) . 7_545 ?
N2 K4 O13 74.2(6) 8 7_545 ?
K5 K4 O4 77.3(5) . 6 ?
N1 K4 O4 77.1(5) 8 6 ?
O5 K4 O4 56.8(2) 6 6 ?
O6 K4 O4 162.3(6) . 6 ?
N2 K4 O4 64.1(5) 8 6 ?
O13 K4 O4 123.0(4) 7_545 6 ?
K5 K4 O6 95.1(6) . 7_545 ?
N1 K4 O6 152.9(7) 8 7_545 ?
O5 K4 O6 56.0(2) 6 7_545 ?
O6 K4 O6 70.2(3) . 7_545 ?
N2 K4 O6 140.6(7) 8 7_545 ?
O13 K4 O6 78.4(4) 7_545 7_545 ?
O4 K4 O6 111.2(3) 6 7_545 ?
K5 K4 V2 82.3(5) . 6 ?
N1 K4 V2 98.6(5) 8 6 ?
O5 K4 V2 31.1(2) 6 6 ?
O6 K4 V2 151.3(4) . 6 ?
N2 K4 V2 81.7(5) 8 6 ?
O13 K4 V2 115.9(4) 7_545 6 ?
O4 K4 V2 26.00(15) 6 6 ?
O6 K4 V2 85.5(2) 7_545 6 ?
K5 K4 V3 93.1(6) . 7_545 ?
N1 K4 V3 145.2(6) 8 7_545 ?
O5 K4 V3 30.6(2) 6 7_545 ?
O6 K4 V3 95.3(3) . 7_545 ?
N2 K4 V3 125.9(6) 8 7_545 ?
O13 K4 V3 89.0(4) 7_545 7_545 ?
O4 K4 V3 85.9(2) 6 7_545 ?
O6 K4 V3 25.60(14) 7_545 7_545 ?
V2 K4 V3 59.97(14) 6 7_545 ?
K5 K4 V1 121.7(5) . 7_545 ?
N1 K4 V1 99.3(5) 8 7_545 ?
O5 K4 V1 27.9(2) 6 7_545 ?
O6 K4 V1 128.9(4) . 7_545 ?
N2 K4 V1 79.9(5) 8 7_545 ?
O13 K4 V1 73.2(3) 7_545 7_545 ?
O4 K4 V1 63.1(2) 6 7_545 ?
O6 K4 V1 65.2(2) 7_545 7_545 ?
V2 K4 V1 44.14(11) 6 7_545 ?
V3 K4 V1 46.03(13) 7_545 7_545 ?
K5 K4 K5 118.1(6) . 4 ?
N1 K4 K5 57.4(5) 8 4 ?
O5 K4 K5 146.1(6) 6 4 ?
O6 K4 K5 55.2(3) . 4 ?
N2 K4 K5 71.8(5) 8 4 ?
O13 K4 K5 48.9(3) 7_545 4 ?
O4 K4 K5 134.5(4) 6 4 ?
O6 K4 K5 109.5(4) 7_545 4 ?
V2 K4 K5 152.1(4) 6 4 ?
V3 K4 K5 131.2(4) 7_545 4 ?
V1 K4 K5 120.1(4) 7_545 4 ?
K4 K5 O7 103.5(5) . 3 ?
K4 K5 K5 109.6(6) . 7_545 ?
O7 K5 K5 88.2(5) 3 7_545 ?
K4 K5 O13 124.8(6) . 5_655 ?
O7 K5 O13 123.4(5) 3 5_655 ?
K5 K5 O13 100.0(4) 7_545 5_655 ?
K4 K5 O6 152.1(6) . 3 ?
O7 K5 O6 55.2(3) 3 3 ?
K5 K5 O6 89.3(4) 7_545 3 ?
O13 K5 O6 68.9(3) 5_655 3 ?
K4 K5 O6 58.4(4) . . ?
O7 K5 O6 54.7(2) 3 . ?
K5 K5 O6 77.5(3) 7_545 . ?
O13 K5 O6 176.7(5) 5_655 . ?
O6 K5 O6 108.8(4) 3 . ?
K4 K5 O4 67.6(4) . 6 ?
O7 K5 O4 148.1(5) 3 6 ?
K5 K5 O4 123.7(6) 7_545 6 ?
O13 K5 O4 57.2(3) 5_655 6 ?
O6 K5 O4 119.3(4) 3 6 ?
O6 K5 O4 125.9(4) . 6 ?
K4 K5 N1 77.7(6) . 6 ?
O7 K5 N1 99.7(5) 3 6 ?
K5 K5 N1 167.8(5) 7_545 6 ?
O13 K5 N1 68.0(4) 5_655 6 ?
O6 K5 N1 87.7(5) 3 6 ?
O6 K5 N1 114.6(5) . 6 ?
O4 K5 N1 49.0(4) 6 6 ?
K4 K5 V3 132.7(5) . 3 ?
O7 K5 V3 30.3(2) 3 3 ?
K5 K5 V3 85.5(4) 7_545 3 ?
O13 K5 V3 94.1(3) 5_655 3 ?
O6 K5 V3 25.26(14) 3 3 ?
O6 K5 V3 83.6(3) . 3 ?
O4 K5 V3 139.9(4) 6 3 ?
N1 K5 V3 96.7(5) 6 3 ?
K4 K5 V3 80.3(4) . . ?
O7 K5 V3 29.9(2) 3 . ?
K5 K5 V3 78.5(4) 7_545 . ?
O13 K5 V3 152.6(4) 5_655 . ?
O6 K5 V3 83.7(3) 3 . ?
O6 K5 V3 25.08(13) . . ?
O4 K5 V3 145.3(4) 6 . ?
N1 K5 V3 112.9(4) 6 . ?
V3 K5 V3 58.5(2) 3 . ?
K4 K5 K4 121.2(7) . 3 ?
O7 K5 K4 82.4(4) 3 3 ?
K5 K5 K4 129.2(3) 7_545 3 ?
O13 K5 K4 49.5(3) 5_655 3 ?
O6 K5 K4 45.3(2) 3 3 ?
O6 K5 K4 130.6(4) . 3 ?
O4 K5 K4 77.5(3) 6 3 ?
N1 K5 K4 44.2(4) 6 3 ?
V3 K5 K4 62.4(2) 3 3 ?
V3 K5 K4 110.5(3) . 3 ?
K4 K5 V5 90.4(5) . . ?
O7 K5 V5 27.4(2) 3 . ?
K5 K5 V5 115.4(5) 7_545 . ?
O13 K5 V5 117.6(4) 5_655 . ?
O6 K5 V5 62.4(2) 3 . ?
O6 K5 V5 62.1(2) . . ?
O4 K5 V5 120.7(4) 6 . ?
N1 K5 V5 73.4(4) 6 . ?
V3 K5 V5 44.37(13) 3 . ?
V3 K5 V5 44.22(12) . . ?
K4 K5 V5 68.6(3) 3 . ?
K1 O13 K5 96.7(3) . 5_645 ?
K1 O13 K4 93.3(3) . 7_545 ?
K5 O13 K4 81.6(4) 5_645 7_545 ?
K3 O14 K3 105.0(5) . 3 ?
K3 O14 K2 156.5(6) . 9_655 ?
K3 O14 K2 52.6(3) 3 9_655 ?
K3 O16 K2 164.6(9) . . ?
K3 O16 K2 132.6(7) . 2_545 ?
K2 O16 K2 61.9(6) . 2_545 ?
K3 O16 K2 50.3(4) . 12 ?
K2 O16 K2 122.2(5) . 12 ?
K2 O16 K2 117.1(7) 2_545 12 ?
N2 N1 K4 86.4(18) . 8 ?
N2 N1 K5 130.7(21) . 6_455 ?
K4 N1 K5 78.4(5) 8 6_455 ?
N1 N2 K4 73.7(16) . 8 ?

loop_
_geom_bond_atom_site_label_1
_geom_bond_atom_site_label_2
_geom_bond_distance
_geom_bond_site_symmetry_2
_geom_bond_publ_flag
V1 O11 1.630(7) . ?
V1 O3 1.929(6) 3 ?
V1 O5 1.929(6) 3 ?
V1 O2 1.946(6) . ?
V1 O1 1.961(6) . ?
V1 V2 2.852(2) 3 ?
V1 V2 2.977(2) . ?
V1 V3 2.981(2) . ?
V1 K2 3.771(7) 2_545 ?
V1 K4 3.893(11) 7_545 ?
V1 K2 4.067(7) . ?
V2 O4 1.618(7) . ?
V2 O5 1.928(6) . ?
V2 O1 1.930(6) . ?
V2 O3 1.936(6) . ?
V2 O2 1.956(6) . ?
V2 V1 2.852(2) 4 ?
V2 V4 2.970(2) . ?
V2 K4 3.678(9) 6_455 ?
V2 K2 3.692(7) 2_545 ?
V2 K5 3.935(11) 6_455 ?
V3 O6 1.615(6) . ?
V3 O5 1.934(6) 3 ?
V3 O7 1.944(7) . ?
V3 O1 1.943(6) . ?
V3 O7 1.947(7) 3 ?
V3 V5 2.909(2) . ?
V3 K4 3.721(10) 7_545 ?
V3 K5 3.767(11) 4 ?
V3 K5 3.796(11) . ?
V3 K4 3.971(9) . ?
V4 O9 1.612(6) . ?
V4 O10 1.924(6) . ?
V4 O10 1.931(6) 4 ?
V4 O3 1.938(6) . ?
V4 O2 1.941(6) . ?
V4 V6 2.887(2) . ?
V4 K3 3.681(6) 4 ?
V4 K2 3.873(7) 2_545 ?
V4 K3 4.014(7) . ?
V5 O8 1.618(12) . ?
V5 O7 1.920(7) . ?
V5 O7 1.920(7) 2 ?
V5 O7 1.920(7) 3 ?
V5 O7 1.920(7) 4 ?
V5 V3 2.909(2) 4 ?
V5 V3 2.909(2) 3 ?
V5 V3 2.909(2) 2 ?
V5 K5 3.926(12) 3 ?
V5 K5 3.926(11) . ?
V5 K5 3.926(12) 4 ?
V6 O12 1.642(13) . ?
V6 O10 1.923(6) 3 ?
V6 O10 1.923(6) 2 ?
V6 O10 1.923(6) . ?
V6 O10 1.923(6) 4 ?
V6 V4 2.887(2) 3 ?
V6 V4 2.887(2) 2 ?
V6 V4 2.887(2) 4 ?
V6 K3 3.627(7) . ?
V6 K3 3.627(7) 4 ?
V6 K3 3.627(7) 3 ?
O2 K2 2.839(9) 2_545 ?
O3 V1 1.929(6) 4 ?
O4 K4 3.170(12) 6_455 ?
O4 K2 3.185(11) 2_545 ?
O4 K5 3.346(13) 6_455 ?
O5 V1 1.929(6) 4 ?
O5 V3 1.934(6) 4 ?
O5 K4 2.809(11) 6_455 ?
O6 K4 2.814(10) . ?
O6 K1 3.037(7) . ?
O6 K4 3.198(12) 7_545 ?
O6 K5 3.252(13) 4 ?
O6 K5 3.293(14) . ?
O7 V3 1.947(6) 4 ?
O7 K5 2.839(12) 4 ?
O9 K3 3.005(10) 12 ?
O9 K3 3.050(10) 4 ?
O9 K2 3.397(10) 2_545 ?
O10 V4 1.931(6) 3 ?
O10 K3 2.882(8) . ?
O11 K2 2.738(9) . ?
O11 K2 3.316(10) 2_545 ?
O12 K3 3.112(7) 3 ?
O12 K3 3.112(7) 4 ?
O12 K3 3.112(7) . ?
O12 K3 3.112(7) 2 ?
K1 O13 2.771(7) 2_545 ?
K1 O13 2.771(7) . ?
K1 O13 2.771(7) 7_545 ?
K1 O13 2.771(7) 8 ?
K1 O6 3.037(7) 2_545 ?
K1 O6 3.037(7) 7_545 ?
K1 O6 3.037(7) 8 ?
K1 K4 4.195(12) 8 ?
K1 K4 4.195(12) . ?
K1 K4 4.195(12) 7_545 ?
K1 K4 4.195(12) 2_545 ?
K2 K3 2.643(10) 11_655 ?
K2 O2 2.839(9) 2_545 ?
K2 O16 3.09(2) . ?
K2 O14 3.09(2) 9_655 ?
K2 O4 3.185(11) 2_545 ?
K2 O16 3.26(3) 2_545 ?
K2 K2 3.27(2) 2_545 ?
K2 O11 3.316(10) 2_545 ?
K2 O16 3.39(2) 11_655 ?
K2 O9 3.397(10) 2_545 ?
K2 V2 3.692(7) 2_545 ?
K3 O16 2.59(3) . ?
K3 O15 2.61(2) . ?
K3 K2 2.643(10) 12 ?
K3 O14 2.68(2) . ?
K3 O14 2.849(14) 4 ?
K3 O9 3.005(10) 11_655 ?
K3 O9 3.050(10) 3 ?
K3 V4 3.681(6) 3 ?
K4 K5 1.97(2) . ?
K4 N1 2.77(2) 8 ?
K4 O5 2.809(11) 6 ?
K4 N2 2.88(2) 8 ?
K4 O13 2.99(2) 7_545 ?
K4 O4 3.170(12) 6 ?
K4 O6 3.198(12) 7_545 ?
K4 V2 3.678(9) 6 ?
K4 V3 3.721(10) 7_545 ?
K4 V1 3.893(11) 7_545 ?
K4 K5 3.90(2) 4 ?
K5 O7 2.839(12) 3 ?
K5 K5 2.92(3) 7_545 ?
K5 O13 2.968(14) 5_655 ?
K5 O6 3.252(13) 3 ?
K5 O4 3.346(13) 6 ?
K5 N1 3.35(2) 6 ?
K5 V3 3.767(11) 3 ?
K5 K4 3.90(2) 3 ?
O13 K5 2.968(14) 5_645 ?
O13 K4 2.99(2) 7_545 ?
O14 K3 2.849(14) 3 ?
O14 K2 3.09(2) 9_655 ?
O16 K2 3.26(3) 2_545 ?
O16 K2 3.39(2) 12 ?
N1 N2 0.98(2) . ?
N1 K4 2.77(2) 8 ?
N1 K5 3.35(2) 6_455 ?
N2 K4 2.88(2) 8 ?
